data_2106903
loop_
_publ_author_name
'Dollase, W. A.'

_publ_section_title
;
 N H4 Li S O4: A variant of the general tridymite structure
;
_journal_name_full 'Acta Crystallographica B (24,1968-38,1982)'
_journal_page_first 2298
_journal_page_last 2302
_journal_volume 25
_journal_year 1969
_chemical_formula_sum 'H4 Li N O4 S'
_chemical_name_systematic '(N H4) Li (S O4)'
_space_group_IT_number 33
_symmetry_space_group_name_Hall 'P -2n 2a'
_symmetry_space_group_name_H-M 'P 21 c n'
_cell_angle_alpha 90
_cell_angle_beta 90
_cell_angle_gamma 90
_cell_formula_units_Z 4
_cell_length_a 5.28
_cell_length_b 9.14
_cell_length_c 8.786
_cell_volume 424.005
_citation_journal_id_ASTM ACBCAR
_cod_data_source_file Dollase_ACBCAR_1969_1144.cif
_cod_data_source_block H4Li1N1O4S1
_cod_original_cell_volume 424.0054
_cod_original_sg_symbol_Hall 'P 2c -2n (z,y,-x)'
_cod_original_formula_sum 'H4 Li1 N1 O4 S1'
_cod_database_code 2106903

loop_
_symmetry_equiv_pos_as_xyz
x,y,z
x+1/2,-y,-z
x+1/2,y+1/2,-z+1/2
x,-y+1/2,z+1/2

loop_
_atom_site_label
_atom_site_type_symbol
_atom_site_fract_x
_atom_site_fract_y
_atom_site_fract_z
_atom_site_occupancy
_atom_site_U_iso_or_equiv
_atom_site_attached_hydrogens
O4 O-2 0.9059 0.2191 0.2705 1 0.0 0
O1 O-2 0.0003 0.0961 0.0384 1 0.0 0
O3 O-2 0.2585 0.0537 0.2565 1 0.0 0
O2 O-2 0.3323 0.4631 0.2496 1 0.0 0
S1 S+6 0 0.0836 0.203 1 0.0 0
Li1 Li+1 0.0084 0.4117 0.3234 1 0.0 0
N1 N-3 0.4912 0.2137 0.4999 1 0.0 4
